data_4124036
loop_
_publ_author_name
'Foster, M.D.'
'Friedrichs, O.D.'
'Bell, R.G.'
'Paz, F.A.A.'
'Klinowski, J.'

_publ_section_title
;
 Chemical evaluation of hypothetical uninodal zeolites
;
_journal_name_full 'Journal of the American Chemical Society'
_journal_page_first 9769
_journal_page_last 9775
_journal_paper_doi 10.1021/ja037334j
_journal_volume 126
_journal_year 2004
_chemical_formula_sum 'O2 Si'
_chemical_name_systematic 'Si O2'
_space_group_IT_number 166
_symmetry_space_group_name_Hall '-R 3 2"'
_symmetry_space_group_name_H-M 'R -3 m :H'
_cell_angle_alpha 90
_cell_angle_beta 90
_cell_angle_gamma 120
_cell_formula_units_Z 36
_cell_length_a 18.30828
_cell_length_b 18.30828
_cell_length_c 6.69983
_cell_volume 1944.865
_citation_journal_id_ASTM JACSAT
_cod_data_source_file Foster_JACSAT_2004_494.cif
_cod_data_source_block O2Si1
_cod_original_formula_sum 'O2 Si1'
_cod_struct_determination_method theoretical
_cod_database_code 4124036

loop_
_symmetry_equiv_pos_as_xyz
x,y,z
-y,x-y,z
-x+y,-x,z
y,x,-z
-x,-x+y,-z
x-y,-y,-z
-x,-y,-z
y,-x+y,-z
x-y,x,-z
-y,-x,z
x,x-y,z
-x+y,y,z
x+2/3,y+1/3,z+1/3
-y+2/3,x-y+1/3,z+1/3
-x+y+2/3,-x+1/3,z+1/3
y+2/3,x+1/3,-z+1/3
-x+2/3,-x+y+1/3,-z+1/3
x-y+2/3,-y+1/3,-z+1/3
-x+2/3,-y+1/3,-z+1/3
y+2/3,-x+y+1/3,-z+1/3
x-y+2/3,x+1/3,-z+1/3
-y+2/3,-x+1/3,z+1/3
x+2/3,x-y+1/3,z+1/3
-x+y+2/3,y+1/3,z+1/3
x+1/3,y+2/3,z+2/3
-y+1/3,x-y+2/3,z+2/3
-x+y+1/3,-x+2/3,z+2/3
y+1/3,x+2/3,-z+2/3
-x+1/3,-x+y+2/3,-z+2/3
x-y+1/3,-y+2/3,-z+2/3
-x+1/3,-y+2/3,-z+2/3
y+1/3,-x+y+2/3,-z+2/3
x-y+1/3,x+2/3,-z+2/3
-y+1/3,-x+2/3,z+2/3
x+1/3,x-y+2/3,z+2/3
-x+y+1/3,y+2/3,z+2/3

loop_
_atom_site_label
_atom_site_type_symbol
_atom_site_fract_x
_atom_site_fract_y
_atom_site_fract_z
_atom_site_occupancy
_atom_site_U_iso_or_equiv
O3 O-2 0.6667 0.7823 0.3333 1 0.0
O4 O-2 0.6121 0.6667 0.6667 1 0.0
O2 O-2 0.82705 0.17295 0.01232 1 0.0
O1 O-2 0.76463 0.76463 0.5 1 0.0
Si1 Si+4 0.5825 0.5727 0.77822 1 0.0
